data_4084001
loop_
_publ_author_name
'Ronellenfitsch, Mathias'
'Wadepohl, Hubert'
'Enders, Markus'

_publ_section_title
;
 Chromium Aryl Complexes with N-Donor Ligands as Catalyst Precursors
 for Selective Ethylene Trimerization
;
_journal_issue 20
_journal_name_full Organometallics
_journal_page_first 5758
_journal_paper_doi 10.1021/om500459k
_journal_volume 33
_journal_year 2014
_chemical_formula_moiety 'C25 H26 Cl2 Cr F3 N2 O, C4 H8 O'
_chemical_formula_sum 'C29 H34 Cl2 Cr F3 N2 O2'
_chemical_formula_weight 622.48
_chemical_properties_physical air-sensitive
_space_group_crystal_system monoclinic
_space_group_IT_number 14
_space_group_name_Hall '-P 2ybc'
_space_group_name_H-M_alt 'P 1 21/c 1'
_symmetry_cell_setting monoclinic
_symmetry_Int_Tables_number 14
_symmetry_space_group_name_Hall '-P 2ybc'
_symmetry_space_group_name_H-M 'P 1 21/c 1'
_atom_sites_solution_hydrogens geom
_atom_sites_solution_primary iterative
_atom_sites_solution_secondary difmap
_audit_block_code en_mr6
_audit_creation_date
;
'Thu Jan 17 15:39:36 2013'
;
_audit_update_record 'Wed Apr 30 17:33:48 CEST 2014'
_cell_angle_alpha 90
_cell_angle_beta 92.9703(6)
_cell_angle_gamma 90
_cell_formula_units_Z 4
_cell_length_a 7.98731(5)
_cell_length_b 17.57878(10)
_cell_length_c 19.90726(18)
_cell_measurement_reflns_used 68636
_cell_measurement_temperature 110(1)
_cell_measurement_theta_max 71.9890
_cell_measurement_theta_min 4.4260
_cell_volume 2791.37(3)
_computing_cell_refinement
;
CrysAlisPro, Agilent Technologies,
Version 1.171.36.24 (release 03-12-2012 CrysAlis171 .NET)
(compiled Dec  3 2012,18:21:49)
;
_computing_data_collection
;
CrysAlisPro, Agilent Technologies,
Version 1.171.36.24 (release 03-12-2012 CrysAlis171 .NET)
(compiled Dec  3 2012,18:21:49)
;
_computing_data_reduction
;
CrysAlisPro, Agilent Technologies,
Version 1.171.36.24 (release 03-12-2012 CrysAlis171 .NET)
(compiled Dec  3 2012,18:21:49)
;
_computing_molecular_graphics 'Olex2 (Dolomanov et al., 2009)'
_computing_publication_material 'encif (Wadepohl, 2009-14); encifer 1.4 (CCDC, 2011)'
_computing_structure_refinement 'ShelXL (Sheldrick, 2008)'
_computing_structure_solution 'SUPERFLIP (Palatinus, 2007-2009)'
_diffrn_ambient_temperature 110(1)
_diffrn_detector 'CCD plate'
_diffrn_detector_area_resol_mean 7.9621
_diffrn_detector_type 'Agilent EOS'
_diffrn_measured_fraction_theta_full 0.990
_diffrn_measured_fraction_theta_max 0.985
_diffrn_measurement_details
;
  1 omega  -29.00   20.00   1.0000    1.5000
omega____ theta____ kappa____ phi______ frames
    -        0.0000  -57.0000  -60.0000 49

  2 omega  -67.00   24.00   1.0000    1.5000
omega____ theta____ kappa____ phi______ frames
    -        0.0000  -38.0000 -180.0000 91

  3 omega  -10.00   19.00   1.0000    1.5000
omega____ theta____ kappa____ phi______ frames
    -       18.0000   76.0000  109.0502 29

  4 omega   10.00   35.00   1.0000    5.0000
omega____ theta____ kappa____ phi______ frames
    -       42.0000   80.0000 -174.1090 25

  5 omega  -72.00   28.00   1.0000    5.0000
omega____ theta____ kappa____ phi______ frames
    -      -42.5000   77.0000   30.0000 100

  6 omega  -47.00  -12.00   1.0000    5.0000
omega____ theta____ kappa____ phi______ frames
    -      -42.5000  -77.0000  -60.0000 35

  7 omega  -90.00  -15.00   1.0000    5.0000
omega____ theta____ kappa____ phi______ frames
    -      -42.5000  -77.0000  150.0000 75

  8 omega -113.00  -49.00   1.0000    5.0000
omega____ theta____ kappa____ phi______ frames
    -      -42.5000  -77.0000  -60.0000 64

  9 omega  -65.00   25.00   1.0000    5.0000
omega____ theta____ kappa____ phi______ frames
    -      -42.5000   64.0000  -60.0000 90

 10 omega   15.00   45.00   1.0000    5.0000
omega____ theta____ kappa____ phi______ frames
    -       46.0000   79.0000  102.6395 30

 11 omega   14.00   39.00   1.0000    5.0000
omega____ theta____ kappa____ phi______ frames
    -       46.0000   80.0000 -113.8284 25

 12 omega   15.00   40.00   1.0000    5.0000
omega____ theta____ kappa____ phi______ frames
    -       46.0000   78.0000   39.2064 25

 13 omega   19.00   44.00   1.0000    5.0000
omega____ theta____ kappa____ phi______ frames
    -       50.0000   79.0000  -77.3942 25

 14 omega   18.00   43.00   1.0000    5.0000
omega____ theta____ kappa____ phi______ frames
    -       50.0000   80.0000  -50.1648 25

 15 omega   19.00   44.00   1.0000    5.0000
omega____ theta____ kappa____ phi______ frames
    -       50.0000   79.0000 -162.5849 25

 16 omega   18.00   43.00   1.0000    5.0000
omega____ theta____ kappa____ phi______ frames
    -       50.0000   80.0000   68.1639 25

 17 omega   19.00   44.00   1.0000    5.0000
omega____ theta____ kappa____ phi______ frames
    -       50.0000   79.0000  -14.5466 25

 18 omega   20.00   48.00   1.0000    5.0000
omega____ theta____ kappa____ phi______ frames
    -       50.0000   77.0000  147.4784 28

 19 omega   54.00   81.00   1.0000    5.0000
omega____ theta____ kappa____ phi______ frames
    -       50.0000   77.0000  147.4784 27

 20 omega   23.00   48.00   1.0000    5.0000
omega____ theta____ kappa____ phi______ frames
    -       54.0000   78.0000   70.6273 25

 21 omega   29.00   67.00   1.0000    5.0000
omega____ theta____ kappa____ phi______ frames
    -       58.0000   76.0000   93.8578 38

 22 omega   98.00  124.00   1.0000    5.0000
omega____ theta____ kappa____ phi______ frames
    -       58.0000   75.0000 -132.1691 26

 23 omega   62.00   91.00   1.0000    5.0000
omega____ theta____ kappa____ phi______ frames
    -       58.0000   76.0000    4.5926 29

 24 omega   29.00   72.00   1.0000    5.0000
omega____ theta____ kappa____ phi______ frames
    -       58.0000   75.0000 -132.1691 43

 25 omega   95.00  128.00   1.0000    5.0000
omega____ theta____ kappa____ phi______ frames
    -       58.0000   76.0000    4.5926 33

 26 omega   29.00   57.00   1.0000    5.0000
omega____ theta____ kappa____ phi______ frames
    -       58.0000   76.0000    4.5926 28

 27 omega   33.00   66.00   1.0000    5.0000
omega____ theta____ kappa____ phi______ frames
    -       62.0000   76.0000  164.3922 33

 28 omega   35.00  111.00   1.0000    5.0000
omega____ theta____ kappa____ phi______ frames
    -       62.0000   73.0000   28.7170 76

 29 omega   37.00   62.00   1.0000    5.0000
omega____ theta____ kappa____ phi______ frames
    -       66.0000   75.0000  -31.2073 25

 30 omega   41.00   97.00   1.0000    5.0000
omega____ theta____ kappa____ phi______ frames
    -       66.0000  -79.0000   31.3530 56

 31 omega   38.00   64.00   1.0000    5.0000
omega____ theta____ kappa____ phi______ frames
    -       66.0000   76.0000   72.2549 26

 32 omega   41.00   97.00   1.0000    5.0000
omega____ theta____ kappa____ phi______ frames
    -       70.0000   75.0000 -123.5946 56

 33 omega   45.00   71.00   1.0000    5.0000
omega____ theta____ kappa____ phi______ frames
    -       70.0000   69.0000  -89.4737 26

 34 omega   96.00  127.00   1.0000    5.0000
omega____ theta____ kappa____ phi______ frames
    -       70.0000   71.0000  -59.0173 31

 35 omega   44.00   70.00   1.0000    5.0000
omega____ theta____ kappa____ phi______ frames
    -       70.0000   71.0000  -59.0173 26

 36 omega   42.00   68.00   1.0000    5.0000
omega____ theta____ kappa____ phi______ frames
    -       70.0000   75.0000 -163.4701 26

 37 omega   44.00   77.00   1.0000    5.0000
omega____ theta____ kappa____ phi______ frames
    -       74.0000   77.0000  -91.8413 33

 38 omega   44.00   69.00   1.0000    5.0000
omega____ theta____ kappa____ phi______ frames
    -       74.0000   77.0000 -140.4546 25

 39 omega   47.00  104.00   1.0000    5.0000
omega____ theta____ kappa____ phi______ frames
    -       74.0000   71.0000  124.6175 57

 40 omega    8.00   85.00   1.0000    5.0000
omega____ theta____ kappa____ phi______ frames
    -       78.0000  -80.0000  -64.1158 77

 41 omega   53.00  104.00   1.0000    5.0000
omega____ theta____ kappa____ phi______ frames
    -       78.0000   69.0000  178.1123 51

 42 omega    7.00   85.00   1.0000    5.0000
omega____ theta____ kappa____ phi______ frames
    -       78.0000  -79.0000  147.4358 78

 43 omega   59.00  106.00   1.0000    5.0000
omega____ theta____ kappa____ phi______ frames
    -       82.0000   46.0000  -33.9336 47

 44 omega   53.00  135.00   1.0000    5.0000
omega____ theta____ kappa____ phi______ frames
    -       82.0000   75.0000  -40.8713 82

 45 omega   55.00  135.00   1.0000    5.0000
omega____ theta____ kappa____ phi______ frames
    -       82.0000   72.0000  132.1855 80

 46 omega   58.00  102.00   1.0000    8.0000
omega____ theta____ kappa____ phi______ frames
    -       86.0000   74.0000   83.6297 44

 47 omega   64.00  131.00   1.0000    8.0000
omega____ theta____ kappa____ phi______ frames
    -       86.0000   65.0000   22.8631 67

 48 omega   62.00   88.00   1.0000    8.0000
omega____ theta____ kappa____ phi______ frames
    -       86.0000   73.0000   57.8394 26

 49 omega   62.00  151.00   1.0000    8.0000
omega____ theta____ kappa____ phi______ frames
    -       90.0000   75.0000  -43.5961 89

 50 omega   61.00   87.00   1.0000    8.0000
omega____ theta____ kappa____ phi______ frames
    -       90.0000   76.0000   43.3778 26

 51 omega   65.00   99.00   1.0000    8.0000
omega____ theta____ kappa____ phi______ frames
    -       94.0000   75.0000 -156.6729 34

 52 omega   66.00  123.00   1.0000    8.0000
omega____ theta____ kappa____ phi______ frames
    -       94.0000   73.0000   45.9336 57

 53 omega  103.00  155.00   1.0000    8.0000
omega____ theta____ kappa____ phi______ frames
    -       94.0000   71.0000 -111.3310 52

 54 omega   67.00   98.00   1.0000    8.0000
omega____ theta____ kappa____ phi______ frames
    -       94.0000   71.0000 -111.3310 31

 55 omega   72.00   98.00   1.0000    8.0000
omega____ theta____ kappa____ phi______ frames
    -       94.0000   62.0000   12.0064 26

 56 omega   80.00  172.00   1.0000    8.0000
omega____ theta____ kappa____ phi______ frames
    -      110.2342   77.0000  -30.0000 92

 57 omega   80.00  172.00   1.0000    8.0000
omega____ theta____ kappa____ phi______ frames
    -      110.2342   77.0000   90.0000 92

 58 omega   80.00  175.00   1.0000    8.0000
omega____ theta____ kappa____ phi______ frames
    -      110.2342   77.0000 -150.0000 95

 59 omega   80.00  165.00   1.0000    8.0000
omega____ theta____ kappa____ phi______ frames
    -      110.2342   77.0000 -180.0000 85

 60 omega   80.00  170.00   1.0000    8.0000
omega____ theta____ kappa____ phi______ frames
    -      110.2342   77.0000  -90.0000 90

 61 omega   80.00  174.00   1.0000    8.0000
omega____ theta____ kappa____ phi______ frames
    -      110.2342   77.0000   60.0000 94

 62 omega   80.00  176.00   1.0000    8.0000
omega____ theta____ kappa____ phi______ frames
    -      110.2342   77.0000    0.0000 96

 63 omega   80.00  165.00   1.0000    8.0000
omega____ theta____ kappa____ phi______ frames
    -      110.2342   77.0000  120.0000 85

 64 omega   80.00  175.00   1.0000    8.0000
omega____ theta____ kappa____ phi______ frames
    -      110.2342   77.0000  150.0000 95

 65 omega   73.00  112.00   1.0000    8.0000
omega____ theta____ kappa____ phi______ frames
    -      110.2342  -79.0000 -108.3819 39

 66 omega   54.00  120.00   1.0000    8.0000
omega____ theta____ kappa____ phi______ frames
    -      110.2342  -80.0000  110.0392 66

 67 omega   82.00  107.00   1.0000    8.0000
omega____ theta____ kappa____ phi______ frames
    -      110.2342   74.0000  -33.5750 25

 68 omega  117.00  142.00   1.0000    8.0000
omega____ theta____ kappa____ phi______ frames
    -      110.2342  -80.0000   45.6249 25

 69 omega   42.00  105.00   1.0000    8.0000
omega____ theta____ kappa____ phi______ frames
    -      110.2342  -80.0000   45.6249 63

 70 omega   41.00  104.00   1.0000    8.0000
omega____ theta____ kappa____ phi______ frames
    -      110.2342  -80.0000  -17.2257 63

 71 omega   80.00  177.00   1.0000    8.0000
omega____ theta____ kappa____ phi______ frames
    -      110.2342   77.0000  -60.0000 97

 72 omega   88.00  114.00   1.0000    8.0000
omega____ theta____ kappa____ phi______ frames
    -      110.2342   64.0000  150.0000 26

 73 omega   80.00  175.00   1.0000    8.0000
omega____ theta____ kappa____ phi______ frames
    -      110.2342   77.0000 -120.0000 95

 74 omega   80.00  176.00   1.0000    8.0000
omega____ theta____ kappa____ phi______ frames
    -      110.2342   77.0000   30.0000 96

 75 omega   46.00  129.00   1.0000    8.0000
omega____ theta____ kappa____ phi______ frames
    -      110.2342  -80.0000 -163.2924 83

 76 omega  -69.00   21.00   1.0000    1.5000
omega____ theta____ kappa____ phi______ frames
    -        0.0000  -57.0000   60.0000 90

 77 omega  -72.00   26.00   1.0000    1.5000
omega____ theta____ kappa____ phi______ frames
    -        0.0000  -38.0000 -120.0000 98

 78 omega -113.00  -12.00   1.0000    5.0000
omega____ theta____ kappa____ phi______ frames
    -      -42.5000  -77.0000 -120.0000 101

 79 omega  -63.00   26.00   1.0000    5.0000
omega____ theta____ kappa____ phi______ frames
    -      -42.5000   57.0000 -150.0000 89

 80 omega   19.00   47.00   1.0000    5.0000
omega____ theta____ kappa____ phi______ frames
    -       50.0000   79.0000 -162.5849 28

 81 omega   19.00   47.00   1.0000    5.0000
omega____ theta____ kappa____ phi______ frames
    -       50.0000   79.0000  -77.3942 28

 82 omega   18.00   46.00   1.0000    5.0000
omega____ theta____ kappa____ phi______ frames
    -       50.0000   80.0000   63.5921 28

 83 omega   18.00   46.00   1.0000    5.0000
omega____ theta____ kappa____ phi______ frames
    -       50.0000   80.0000  -50.1648 28

 84 omega   34.00  131.00   1.0000    5.0000
omega____ theta____ kappa____ phi______ frames
    -       62.0000   73.0000   28.7170 97

 85 omega   -5.00   97.00   1.0000    5.0000
omega____ theta____ kappa____ phi______ frames
    -       66.0000  -79.0000 -109.5725 102

 86 omega   43.00  134.00   1.0000    5.0000
omega____ theta____ kappa____ phi______ frames
    -       66.0000   65.0000   60.3952 91

 87 omega   47.00  143.00   1.0000    5.0000
omega____ theta____ kappa____ phi______ frames
    -       74.0000   72.0000  -71.8550 96

 88 omega   52.00  144.00   1.0000    5.0000
omega____ theta____ kappa____ phi______ frames
    -       74.0000   51.0000   -8.9749 92

 89 omega   47.00  143.00   1.0000    5.0000
omega____ theta____ kappa____ phi______ frames
    -       74.0000   71.0000  124.6175 96

 90 omega   56.00  146.00   1.0000    5.0000
omega____ theta____ kappa____ phi______ frames
    -       78.0000   62.0000  -97.8194 90

 91 omega    7.00  110.00   1.0000    5.0000
omega____ theta____ kappa____ phi______ frames
    -       78.0000  -80.0000 -153.8911 103

 92 omega   53.00  146.00   1.0000    5.0000
omega____ theta____ kappa____ phi______ frames
    -       78.0000   69.0000  178.1123 93

 93 omega   61.00  152.00   1.0000    5.0000
omega____ theta____ kappa____ phi______ frames
    -       82.0000   52.0000 -127.5389 91

 94 omega   55.00  151.00   1.0000    5.0000
omega____ theta____ kappa____ phi______ frames
    -       82.0000   72.0000  132.1855 96

 95 omega   11.00  113.00   1.0000    5.0000
omega____ theta____ kappa____ phi______ frames
    -       82.0000  -79.0000  -37.7479 102

 96 omega   11.00  114.00   1.0000    5.0000
omega____ theta____ kappa____ phi______ frames
    -       82.0000  -80.0000   75.7835 103

 97 omega   53.00  152.00   1.0000    5.0000
omega____ theta____ kappa____ phi______ frames
    -       82.0000   75.0000  -40.8713 99

 98 omega   59.00  153.00   1.0000    5.0000
omega____ theta____ kappa____ phi______ frames
    -       82.0000   46.0000  -33.9336 94

 99 omega   61.00  151.00   1.0000    5.0000
omega____ theta____ kappa____ phi______ frames
    -       82.0000   55.0000   79.0860 90

100 omega   58.00  156.00   1.0000    8.0000
omega____ theta____ kappa____ phi______ frames
    -       86.0000   74.0000   83.6297 98

101 omega   63.00  154.00   1.0000    8.0000
omega____ theta____ kappa____ phi______ frames
    -       86.0000   65.0000   22.8631 91

102 omega   61.00  160.00   1.0000    8.0000
omega____ theta____ kappa____ phi______ frames
    -       90.0000   75.0000  -43.5961 99

103 omega   76.00  166.00   1.0000    8.0000
omega____ theta____ kappa____ phi______ frames
    -       98.0000   61.0000  -34.5601 90

104 omega   77.00  167.00   1.0000    8.0000
omega____ theta____ kappa____ phi______ frames
    -       98.0000   54.0000  -84.0290 90

105 omega   88.00  178.00   1.0000    8.0000
omega____ theta____ kappa____ phi______ frames
    -      110.2342   64.0000 -120.0000 90

106 omega   40.00  140.00   1.0000    8.0000
omega____ theta____ kappa____ phi______ frames
    -      110.2342  -77.0000    0.0000 100

107 omega   40.00  140.00   1.0000    8.0000
omega____ theta____ kappa____ phi______ frames
    -      110.2342  -77.0000 -150.0000 100

108 omega   37.00   94.00   1.0000    8.0000
omega____ theta____ kappa____ phi______ frames
    -      110.2342  -25.0000  120.0000 57

109 omega   37.00   94.00   1.0000    8.0000
omega____ theta____ kappa____ phi______ frames
    -      110.2342  -25.0000   60.0000 57

110 omega   37.00   94.00   1.0000    8.0000
omega____ theta____ kappa____ phi______ frames
    -      110.2342  -25.0000  -60.0000 57

111 omega   37.00   94.00   1.0000    8.0000
omega____ theta____ kappa____ phi______ frames
    -      110.2342  -25.0000 -180.0000 57

112 omega   88.00  178.00   1.0000    8.0000
omega____ theta____ kappa____ phi______ frames
    -      110.2342   64.0000   60.0000 90

113 omega   88.00  178.00   1.0000    8.0000
omega____ theta____ kappa____ phi______ frames
    -      110.2342   64.0000 -150.0000 90

114 omega   80.00  178.00   1.0000    8.0000
omega____ theta____ kappa____ phi______ frames
    -      110.2342   77.0000    0.0000 98

115 omega   39.00  142.00   1.0000    8.0000
omega____ theta____ kappa____ phi______ frames
    -      110.2342  -80.0000   45.6249 103

116 omega   80.00  178.00   1.0000    8.0000
omega____ theta____ kappa____ phi______ frames
    -      110.2342   77.0000  150.0000 98

117 omega   40.00  141.00   1.0000    8.0000
omega____ theta____ kappa____ phi______ frames
    -      110.2342  -79.0000  -74.5034 101

118 omega   88.00  178.00   1.0000    8.0000
omega____ theta____ kappa____ phi______ frames
    -      110.2342   64.0000  120.0000 90

119 omega   80.00  178.00   1.0000    8.0000
omega____ theta____ kappa____ phi______ frames
    -      110.2342   77.0000   30.0000 98

120 omega   39.00  142.00   1.0000    8.0000
omega____ theta____ kappa____ phi______ frames
    -      110.2342  -80.0000  110.0392 103

121 omega   85.00  178.00   1.0000    8.0000
omega____ theta____ kappa____ phi______ frames
    -      110.2342   38.0000 -150.0000 93

122 omega   76.00  178.00   1.0000    8.0000
omega____ theta____ kappa____ phi______ frames
    -      110.2342   25.0000  120.0000 102

123 omega   76.00  178.00   1.0000    8.0000
omega____ theta____ kappa____ phi______ frames
    -      110.2342   25.0000    0.0000 102

124 omega  -44.00   73.00   1.0000    1.5000
omega____ theta____ kappa____ phi______ frames
    -        0.0000   19.0000 -180.0000 117

125 omega  -15.00   84.00   1.0000    1.5000
omega____ theta____ kappa____ phi______ frames
    -       14.0000   76.0000  165.6095 99

126 omega -110.00  -20.00   1.0000    5.0000
omega____ theta____ kappa____ phi______ frames
    -      -42.5000  -64.0000   30.0000 90

127 omega   14.00   46.00   1.0000    5.0000
omega____ theta____ kappa____ phi______ frames
    -       46.0000   80.0000   77.4062 32

128 omega   15.00   47.00   1.0000    5.0000
omega____ theta____ kappa____ phi______ frames
    -       46.0000   79.0000  165.6838 32

129 omega   15.00   49.00   1.0000    5.0000
omega____ theta____ kappa____ phi______ frames
    -       46.0000   78.0000  -37.9441 34

130 omega   15.00   49.00   1.0000    5.0000
omega____ theta____ kappa____ phi______ frames
    -       46.0000   78.0000   39.2064 34

131 omega   19.00   47.00   1.0000    5.0000
omega____ theta____ kappa____ phi______ frames
    -       50.0000   79.0000   93.1355 28

132 omega   20.00  120.00   1.0000    5.0000
omega____ theta____ kappa____ phi______ frames
    -       50.0000   77.0000  131.5103 100

133 omega   19.00   47.00   1.0000    5.0000
omega____ theta____ kappa____ phi______ frames
    -       50.0000   79.0000  -14.5466 28

134 omega   28.00  128.00   1.0000    5.0000
omega____ theta____ kappa____ phi______ frames
    -       58.0000   77.0000  -92.1829 100

135 omega   29.00  128.00   1.0000    5.0000
omega____ theta____ kappa____ phi______ frames
    -       58.0000   75.0000 -101.6129 99

136 omega   35.00  126.00   1.0000    5.0000
omega____ theta____ kappa____ phi______ frames
    -       58.0000   66.0000 -147.6561 91

137 omega   29.00  128.00   1.0000    5.0000
omega____ theta____ kappa____ phi______ frames
    -       58.0000   76.0000  162.8911 99

138 omega   32.00  132.00   1.0000    5.0000
omega____ theta____ kappa____ phi______ frames
    -       62.0000   77.0000 -134.0627 100

139 omega   33.00  132.00   1.0000    5.0000
omega____ theta____ kappa____ phi______ frames
    -       62.0000   76.0000   55.4159 99

140 omega   33.00  132.00   1.0000    5.0000
omega____ theta____ kappa____ phi______ frames
    -       62.0000   76.0000    7.6779 99

141 omega   37.00  136.00   1.0000    5.0000
omega____ theta____ kappa____ phi______ frames
    -       66.0000   76.0000   72.2549 99

142 omega   43.00  139.00   1.0000    5.0000
omega____ theta____ kappa____ phi______ frames
    -       70.0000   72.0000  140.7465 96

143 omega   41.00  140.00   1.0000    5.0000
omega____ theta____ kappa____ phi______ frames
    -       70.0000   75.0000 -163.4701 99

144 omega   41.00  140.00   1.0000    5.0000
omega____ theta____ kappa____ phi______ frames
    -       70.0000   75.0000 -115.4163 99

145 omega   41.00  140.00   1.0000    5.0000
omega____ theta____ kappa____ phi______ frames
    -       70.0000   76.0000  -42.6842 99

146 omega   53.00  143.00   1.0000    5.0000
omega____ theta____ kappa____ phi______ frames
    -       74.0000   55.0000   85.0947 90

147 omega   44.00  144.00   1.0000    5.0000
omega____ theta____ kappa____ phi______ frames
    -       74.0000   77.0000 -140.4546 100

148 omega   64.00  159.00   1.0000    8.0000
omega____ theta____ kappa____ phi______ frames
    -       90.0000   70.0000 -149.8049 95

149 omega   67.00  106.00   1.0000    8.0000
omega____ theta____ kappa____ phi______ frames
    -       94.0000   71.0000 -111.3310 39

150 omega   88.00  178.00   1.0000    8.0000
omega____ theta____ kappa____ phi______ frames
    -      110.2342   50.0000  150.0000 90

151 omega   88.00  178.00   1.0000    8.0000
omega____ theta____ kappa____ phi______ frames
    -      110.2342   64.0000  -60.0000 90

152 omega   40.00  140.00   1.0000    8.0000
omega____ theta____ kappa____ phi______ frames
    -      110.2342  -77.0000  150.0000 100

;
_diffrn_measurement_device '\k-geometry diffractometer'
_diffrn_measurement_device_type 'Agilent SuperNova, Dual, Cu at zero, Eos'
_diffrn_measurement_method '\w scans'
_diffrn_measurement_specimen_support 'polyimid foil'
_diffrn_orient_matrix_UB_11 -0.0266417000
_diffrn_orient_matrix_UB_12 0.0865686000
_diffrn_orient_matrix_UB_13 0.0052200000
_diffrn_orient_matrix_UB_21 0.1891769000
_diffrn_orient_matrix_UB_22 0.0128827000
_diffrn_orient_matrix_UB_23 -0.0066564000
_diffrn_orient_matrix_UB_31 -0.0282603000
_diffrn_orient_matrix_UB_32 0.0047059000
_diffrn_orient_matrix_UB_33 -0.0770246000
_diffrn_radiation_monochromator mirror
_diffrn_radiation_probe x-ray
_diffrn_radiation_type 'Cu K\a'
_diffrn_radiation_wavelength 1.5418
_diffrn_reflns_av_R_equivalents 0.0651
_diffrn_reflns_av_unetI/netI 0.0174
_diffrn_reflns_Laue_measured_fraction_full 0.990
_diffrn_reflns_Laue_measured_fraction_max 0.985
_diffrn_reflns_limit_h_max 9
_diffrn_reflns_limit_h_min -9
_diffrn_reflns_limit_k_max 21
_diffrn_reflns_limit_k_min -21
_diffrn_reflns_limit_l_max 20
_diffrn_reflns_limit_l_min -23
_diffrn_reflns_number 134720
_diffrn_reflns_point_group_measured_fraction_full 0.990
_diffrn_reflns_point_group_measured_fraction_max 0.985
_diffrn_reflns_theta_full 67.684
_diffrn_reflns_theta_max 71.914
_diffrn_reflns_theta_min 4.448
_diffrn_source 'microfocus X-Ray tube'
_diffrn_source_type 'Agilent SuperNova (Cu) X-ray Source'
_exptl_absorpt_coefficient_mu 5.568
_exptl_absorpt_correction_T_max 0.711
_exptl_absorpt_correction_T_min 0.514
_exptl_absorpt_correction_type gaussian
_exptl_absorpt_process_details
;
CrysAlisPro, Agilent Technologies,
Version 1.171.36.24 (release 03-12-2012 CrysAlis171 .NET)
(compiled Dec  3 2012,18:21:49)
Numerical absorption correction based on gaussian integration over
            a multifaceted crystal model
;
_exptl_crystal_colour 'dark orange'
_exptl_crystal_density_diffrn 1.481
_exptl_crystal_description needle
_exptl_crystal_F_000 1292
_exptl_crystal_size_max 0.1928
_exptl_crystal_size_mid 0.0940
_exptl_crystal_size_min 0.0853
_refine_diff_density_max 1.042
_refine_diff_density_min -0.427
_refine_diff_density_rms 0.053
_refine_ls_extinction_method none
_refine_ls_goodness_of_fit_ref 1.030
_refine_ls_hydrogen_treatment constr
_refine_ls_matrix_type full
_refine_ls_number_parameters 380
_refine_ls_number_reflns 5396
_refine_ls_number_restraints 78
_refine_ls_restrained_S_all 1.090
_refine_ls_R_factor_all 0.0329
_refine_ls_R_factor_gt 0.0321
_refine_ls_shift/su_max 0.001
_refine_ls_shift/su_mean 0.000
_refine_ls_structure_factor_coef Fsqd
_refine_ls_weighting_details 'w=1/[\s^2^(Fo^2^)+(0.0354P)^2^+2.8564P] where P=(Fo^2^+2Fc^2^)/3'
_refine_ls_weighting_scheme calc
_refine_ls_wR_factor_gt 0.0797
_refine_ls_wR_factor_ref 0.0802
_reflns_Friedel_coverage 0.000
_reflns_number_gt 5270
_reflns_number_total 5396
_reflns_threshold_expression 'I > 2\s(I)'
_cod_data_source_file om500459k_si_002.cif
_cod_data_source_block en_mr6
_cod_original_sg_symbol_H-M 'P 21/c'
_cod_database_code 4084001
_audit_block_refno 1680
_audit_block_usercomment 'hz14a, needle, orange'
_shelxl_version_number 2014-3
_chemical_oxdiff_formula 'C29 H34 Cl2 Cr1 F3 N2 O2'
_chemical_oxdiff_usercomment 'hz14a, needle, orange'
_shelx_space_group_comment
;
The symmetry employed for this shelxl refinement is uniquely defined
by the following loop, which should always be used as a source of
symmetry information in preference to the above space-group names.
They are only intended as comments.
;
_shelx_estimated_absorpt_t_max 0.606
_shelx_estimated_absorpt_t_min 0.606
_reflns_odcompleteness_completeness 98.84
_reflns_odcompleteness_iscentric 1
_reflns_odcompleteness_theta 66.97
_olex2_refinement_description
;
1. Fixed Uiso
 At 1.2 times of:
  All C(H) groups, All C(H,H) groups
2. Restrained distances
 C17-F1A \\sim C17-F2A \\sim C17-F3A \\sim C17-F1B \\sim C17-F2B \\sim C17-F3B
 with sigma of 0.01
 F1A-F2A \\sim F1A-F3A \\sim F2A-F3A \\sim F1B-F2B \\sim F1B-F3B \\sim F2B-F3B
 with sigma of 0.02
3. Uiso/Uaniso restraints and constraints
F1A \\sim F2A \\sim F3A \\sim F1B \\sim F3B \\sim F2B: within 1A with sigma of
0.02 and sigma for terminal atoms of 0.02
Uanis(F1A) \\sim Ueq, Uanis(F2A) \\sim Ueq, Uanis(F3A) \\sim Ueq, Uanis(F1B)
\\sim Ueq, Uanis(F3B) \\sim Ueq, Uanis(F2B) \\sim Ueq: with sigma of 0.1 and
sigma for terminal atoms of 0.1
4. Others
 Sof(F1B)=Sof(F2B)=Sof(F3B)=1-FVAR(1)
 Sof(F1A)=Sof(F2A)=Sof(F3A)=FVAR(1)
5.a Secondary CH2 refined with riding coordinates:
 C18(H18A,H18B), C19(H19A,H19B), C20(H20A,H20B), C21(H21A,H21B), C22(H22A,
 H22B), C31A(H31A,H31B), C32(H32A,H32B), C33(H33A,H33B), C34(H34A,H34B),
 C41(H41A,H41B), C42(H42A,H42B), C43(H43A,H43B), C44(H44A,H44B)
5.b Aromatic/amide H refined with riding coordinates:
 C3(H3), C4(H4), C5(H5), C6(H6), C7(H7), C13(H13), C15(H15), C16(H16)
;
_cell_oxdiff_length_a 7.98794(10)
_cell_oxdiff_length_b 17.57663(19)
_cell_oxdiff_length_c 19.9083(3)
_cell_oxdiff_angle_alpha 90.0313(10)
_cell_oxdiff_angle_beta 92.9818(11)
_cell_oxdiff_angle_gamma 89.9909(9)
_cell_oxdiff_volume 2791.37(6)
_cell_oxdiff_measurement_reflns_used 68636

loop_
_symmetry_equiv_pos_as_xyz
'x, y, z'
'-x, y+1/2, -z+1/2'
'-x, -y, -z'
'x, -y-1/2, z-1/2'

loop_
_atom_site_label
_atom_site_type_symbol
_atom_site_fract_x
_atom_site_fract_y
_atom_site_fract_z
_atom_site_U_iso_or_equiv
_atom_site_adp_type
_atom_site_occupancy
_atom_site_site_symmetry_order
_atom_site_calc_flag
_atom_site_refinement_flags_posn
_atom_site_refinement_flags_adp
_atom_site_refinement_flags_occupancy
_atom_site_disorder_assembly
_atom_site_disorder_group
Cr Cr 0.82066(3) 0.87275(2) 0.14523(2) 0.01312(8) Uani 1 1 d . . . . .
Cl1 Cl 0.59051(5) 0.80005(2) 0.10981(2) 0.01964(10) Uani 1 1 d . . . . .
Cl2 Cl 1.04798(5) 0.94731(2) 0.18172(2) 0.01821(10) Uani 1 1 d . . . . .
F1A F 1.1898(6) 0.6844(2) -0.10065(13) 0.0673(17) Uani 0.609(7) 1 d . U P A 1
F1B F 1.0837(7) 0.6483(3) -0.0690(5) 0.078(3) Uani 0.391(7) 1 d . U P A 2
F2A F 1.3412(4) 0.70873(18) -0.0159(3) 0.0594(13) Uani 0.609(7) 1 d . U P A 1
F2B F 1.3119(9) 0.7070(3) -0.0647(5) 0.094(4) Uani 0.391(7) 1 d . U P A 2
F3A F 1.1365(7) 0.63819(16) -0.0062(3) 0.092(3) Uani 0.609(7) 1 d . U P A 1
F3B F 1.2212(11) 0.6576(4) 0.0198(2) 0.080(3) Uani 0.391(7) 1 d . U P A 2
O31 O 0.92145(16) 0.77929(7) 0.19923(6) 0.0206(3) Uani 1 1 d . . . . .
N1 N 0.74038(17) 0.95903(8) 0.08568(7) 0.0144(3) Uani 1 1 d . . . . .
N5 N 0.64825(17) 0.94529(8) 0.21791(7) 0.0157(3) Uani 1 1 d . . . . .
C2 C 0.7870(2) 0.96013(9) 0.02240(9) 0.0160(3) Uani 1 1 d . . . . .
C3 C 0.7397(2) 1.02063(10) -0.02160(9) 0.0182(4) Uani 1 1 d . . . . .
H3 H 0.7730 1.0207 -0.0667 0.022 Uiso 1 1 calc R . . . .
C4 C 0.6458(2) 1.07878(10) 0.00167(10) 0.0197(4) Uani 1 1 d . . . . .
H4 H 0.6144 1.1198 -0.0274 0.024 Uiso 1 1 calc R . . . .
C5 C 0.4944(2) 1.13628(10) 0.09531(11) 0.0222(4) Uani 1 1 d . . . . .
H5 H 0.4603 1.1787 0.0684 0.027 Uiso 1 1 calc R . . . .
C6 C 0.4468(2) 1.13080(10) 0.15993(11) 0.0237(4) Uani 1 1 d . . . . .
H6 H 0.3795 1.1698 0.1776 0.028 Uiso 1 1 calc R . . . .
C7 C 0.4954(2) 1.06850(10) 0.20106(10) 0.0215(4) Uani 1 1 d . . . . .
H7 H 0.4594 1.0658 0.2457 0.026 Uiso 1 1 calc R . . . .
C8 C 0.5947(2) 1.01131(9) 0.17705(9) 0.0165(3) Uani 1 1 d . . . . .
C9 C 0.6447(2) 1.01609(9) 0.11017(9) 0.0151(3) Uani 1 1 d . . . . .
C10 C 0.5948(2) 1.07861(9) 0.06842(9) 0.0174(4) Uani 1 1 d . . . . .
C11 C 0.8898(2) 0.89443(10) 0.00488(9) 0.0165(3) Uani 1 1 d . . . . .
C12 C 0.9294(2) 0.84365(10) 0.05814(9) 0.0171(3) Uani 1 1 d . . . . .
C13 C 1.0259(2) 0.78012(10) 0.04406(10) 0.0198(4) Uani 1 1 d . . . . .
H13 H 1.0555 0.7449 0.0789 0.024 Uiso 1 1 calc R . . . .
C14 C 1.0795(2) 0.76775(10) -0.02065(10) 0.0213(4) Uani 1 1 d . . . . .
C15 C 1.0395(2) 0.81861(11) -0.07235(10) 0.0228(4) Uani 1 1 d . . . . .
H15 H 1.0772 0.8096 -0.1161 0.027 Uiso 1 1 calc R . . . .
C16 C 0.9446(2) 0.88251(10) -0.05988(10) 0.0204(4) Uani 1 1 d . . . . .
H16 H 0.9170 0.9178 -0.0949 0.024 Uiso 1 1 calc R . . . .
C17 C 1.1796(2) 0.69841(11) -0.03490(10) 0.0280(4) Uani 1 1 d . . . . .
C18 C 0.4934(2) 0.90383(10) 0.23824(9) 0.0186(4) Uani 1 1 d . . . . .
H18A H 0.4280 0.8865 0.1975 0.022 Uiso 1 1 calc R . . . .
H18B H 0.4222 0.9389 0.2632 0.022 Uiso 1 1 calc R . . . .
C19 C 0.5407(2) 0.83561(10) 0.28226(10) 0.0228(4) Uani 1 1 d . . . . .
H19A H 0.6056 0.7991 0.2561 0.027 Uiso 1 1 calc R . . . .
H19B H 0.4373 0.8097 0.2955 0.027 Uiso 1 1 calc R . . . .
C20 C 0.6445(3) 0.85899(12) 0.34536(10) 0.0268(4) Uani 1 1 d . . . . .
H20A H 0.6841 0.8130 0.3702 0.032 Uiso 1 1 calc R . . . .
H20B H 0.5742 0.8890 0.3752 0.032 Uiso 1 1 calc R . . . .
C21 C 0.7950(2) 0.90658(11) 0.32596(10) 0.0237(4) Uani 1 1 d . . . . .
H21A H 0.8548 0.9262 0.3672 0.028 Uiso 1 1 calc R . . . .
H21B H 0.8737 0.8741 0.3020 0.028 Uiso 1 1 calc R . . . .
C22 C 0.7398(2) 0.97282(10) 0.28121(9) 0.0196(4) Uani 1 1 d . . . . .
H22A H 0.6655 1.0067 0.3060 0.023 Uiso 1 1 calc R . . . .
H22B H 0.8393 1.0026 0.2694 0.023 Uiso 1 1 calc R . . . .
C31A C 0.8469(3) 0.70174(11) 0.19494(13) 0.0331(5) Uani 1 1 d . . . . .
H31A H 0.8423 0.6829 0.1480 0.040 Uiso 1 1 calc R . . . .
H31B H 0.7321 0.7017 0.2115 0.040 Uiso 1 1 calc R . . . .
C32 C 0.9614(3) 0.65396(12) 0.23878(13) 0.0396(6) Uani 1 1 d . . . . .
H32A H 0.9580 0.6001 0.2241 0.048 Uiso 1 1 calc R . . . .
H32B H 0.9314 0.6569 0.2863 0.048 Uiso 1 1 calc R . . . .
C33 C 1.1344(3) 0.68902(12) 0.22943(12) 0.0349(5) Uani 1 1 d . . . . .
H33A H 1.2117 0.6786 0.2689 0.042 Uiso 1 1 calc R . . . .
H33B H 1.1841 0.6688 0.1885 0.042 Uiso 1 1 calc R . . . .
C34 C 1.0985(3) 0.77388(11) 0.22252(11) 0.0291(4) Uani 1 1 d . . . . .
H34A H 1.1180 0.7999 0.2663 0.035 Uiso 1 1 calc R . . . .
H34B H 1.1713 0.7973 0.1895 0.035 Uiso 1 1 calc R . . . .
O41 O 0.63876(18) 0.55650(8) 0.14469(7) 0.0293(3) Uani 1 1 d . . . . .
C41 C 0.7518(3) 0.50308(13) 0.11864(14) 0.0402(6) Uani 1 1 d . . . . .
H41A H 0.6926 0.4558 0.1045 0.048 Uiso 1 1 calc R . . . .
H41B H 0.8422 0.4903 0.1526 0.048 Uiso 1 1 calc R . . . .
C42 C 0.8217(5) 0.54276(15) 0.05912(18) 0.0712(11) Uani 1 1 d . . . . .
H42A H 0.8474 0.5059 0.0235 0.085 Uiso 1 1 calc R . . . .
H42B H 0.9247 0.5714 0.0726 0.085 Uiso 1 1 calc R . . . .
C43 C 0.6795(5) 0.59694(16) 0.03503(14) 0.0697(10) Uani 1 1 d . . . . .
H43A H 0.7211 0.6498 0.0318 0.084 Uiso 1 1 calc R . . . .
H43B H 0.6304 0.5811 -0.0095 0.084 Uiso 1 1 calc R . . . .
C44 C 0.5529(3) 0.59040(13) 0.08811(13) 0.0406(6) Uani 1 1 d . . . . .
H44A H 0.5099 0.6412 0.0999 0.049 Uiso 1 1 calc R . . . .
H44B H 0.4573 0.5583 0.0720 0.049 Uiso 1 1 calc R . . . .

loop_
_atom_site_aniso_label
_atom_site_aniso_U_11
_atom_site_aniso_U_22
_atom_site_aniso_U_33
_atom_site_aniso_U_23
_atom_site_aniso_U_13
_atom_site_aniso_U_12
Cr 0.01460(15) 0.00987(14) 0.01459(16) 0.00120(10) -0.00226(11) 0.00103(10)
Cl1 0.0224(2) 0.01279(19) 0.0231(2) 0.00111(15) -0.00544(16) -0.00307(15)
Cl2 0.01548(19) 0.0196(2) 0.0193(2) 0.00011(15) -0.00195(15) -0.00198(14)
F1A 0.098(4) 0.073(3) 0.0304(15) -0.0215(14) -0.0043(16) 0.056(3)
F1B 0.060(3) 0.039(3) 0.130(7) -0.058(4) -0.046(4) 0.021(2)
F2A 0.0363(15) 0.0414(16) 0.099(3) -0.022(2) -0.0146(18) 0.0186(12)
F2B 0.095(5) 0.027(2) 0.173(9) 0.008(4) 0.118(6) 0.008(3)
F3A 0.123(4) 0.0122(12) 0.153(5) 0.009(2) 0.116(4) 0.0055(19)
F3B 0.136(6) 0.063(4) 0.041(3) -0.003(3) 0.000(3) 0.081(4)
O31 0.0237(6) 0.0146(6) 0.0230(7) 0.0032(5) -0.0050(5) 0.0047(5)
N1 0.0140(7) 0.0114(6) 0.0176(8) 0.0000(5) -0.0028(5) -0.0015(5)
N5 0.0162(7) 0.0135(7) 0.0171(8) 0.0001(5) -0.0007(6) -0.0012(5)
C2 0.0158(8) 0.0142(8) 0.0176(9) 0.0007(6) -0.0036(6) -0.0037(6)
C3 0.0190(8) 0.0174(8) 0.0177(9) 0.0029(7) -0.0039(7) -0.0048(7)
C4 0.0186(8) 0.0146(8) 0.0251(10) 0.0068(7) -0.0077(7) -0.0033(6)
C5 0.0174(8) 0.0118(8) 0.0367(12) 0.0032(7) -0.0046(8) 0.0004(6)
C6 0.0196(9) 0.0139(8) 0.0375(12) -0.0036(7) 0.0006(8) 0.0034(7)
C7 0.0201(9) 0.0170(8) 0.0274(10) -0.0026(7) 0.0015(7) -0.0004(7)
C8 0.0140(8) 0.0118(8) 0.0233(10) -0.0005(7) -0.0027(7) -0.0015(6)
C9 0.0125(7) 0.0107(7) 0.0217(9) -0.0003(6) -0.0031(6) -0.0016(6)
C10 0.0142(8) 0.0109(7) 0.0265(10) 0.0015(7) -0.0053(7) -0.0029(6)
C11 0.0161(8) 0.0149(8) 0.0182(9) -0.0012(7) -0.0019(6) -0.0033(6)
C12 0.0170(8) 0.0153(8) 0.0188(9) -0.0017(7) -0.0024(6) -0.0017(6)
C13 0.0208(9) 0.0148(8) 0.0235(10) -0.0011(7) -0.0012(7) -0.0008(7)
C14 0.0192(9) 0.0170(9) 0.0278(10) -0.0072(7) 0.0011(7) -0.0023(7)
C15 0.0231(9) 0.0258(9) 0.0196(10) -0.0063(7) 0.0021(7) -0.0030(7)
C16 0.0214(9) 0.0212(9) 0.0183(10) 0.0002(7) -0.0021(7) -0.0038(7)
C17 0.0307(10) 0.0238(10) 0.0296(11) -0.0068(8) 0.0026(8) 0.0024(8)
C18 0.0152(8) 0.0177(8) 0.0231(10) 0.0004(7) 0.0021(7) -0.0017(6)
C19 0.0235(9) 0.0194(9) 0.0257(10) 0.0036(7) 0.0037(7) -0.0024(7)
C20 0.0306(10) 0.0285(10) 0.0214(10) 0.0057(8) 0.0027(8) 0.0013(8)
C21 0.0250(9) 0.0280(10) 0.0178(10) -0.0004(7) -0.0030(7) 0.0003(8)
C22 0.0207(9) 0.0194(9) 0.0183(9) -0.0043(7) -0.0010(7) -0.0020(7)
C31A 0.0337(11) 0.0175(9) 0.0483(14) 0.0102(9) 0.0043(10) 0.0011(8)
C32 0.0433(13) 0.0221(10) 0.0513(15) 0.0059(10) -0.0181(11) 0.0049(9)
C33 0.0392(12) 0.0288(11) 0.0360(13) 0.0064(9) -0.0041(9) 0.0177(9)
C34 0.0264(10) 0.0268(10) 0.0326(12) 0.0002(8) -0.0118(8) 0.0099(8)
O41 0.0336(8) 0.0258(7) 0.0290(8) 0.0022(6) 0.0077(6) 0.0049(6)
C41 0.0391(12) 0.0247(11) 0.0585(16) -0.0021(10) 0.0187(11) 0.0045(9)
C42 0.102(3) 0.0346(14) 0.084(2) -0.0193(15) 0.069(2) -0.0167(15)
C43 0.141(3) 0.0400(15) 0.0283(15) 0.0011(11) 0.0091(17) -0.0235(18)
C44 0.0519(14) 0.0237(10) 0.0441(15) 0.0015(9) -0.0168(11) -0.0024(10)

loop_
_atom_type_symbol
_atom_type_description
_atom_type_scat_dispersion_real
_atom_type_scat_dispersion_imag
_atom_type_scat_source
C C 0.0181 0.0091 'International Tables Vol C Tables 4.2.6.8 and 6.1.1.4'
H H 0.0000 0.0000 'International Tables Vol C Tables 4.2.6.8 and 6.1.1.4'
N N 0.0311 0.0180 'International Tables Vol C Tables 4.2.6.8 and 6.1.1.4'
O O 0.0492 0.0322 'International Tables Vol C Tables 4.2.6.8 and 6.1.1.4'
F F 0.0727 0.0534 'International Tables Vol C Tables 4.2.6.8 and 6.1.1.4'
Cl Cl 0.3639 0.7018 'International Tables Vol C Tables 4.2.6.8 and 6.1.1.4'
Cr Cr -0.1635 2.4439 'International Tables Vol C Tables 4.2.6.8 and 6.1.1.4'

loop_
_exptl_crystal_face_index_h
_exptl_crystal_face_index_k
_exptl_crystal_face_index_l
_exptl_crystal_face_perp_dist
_exptl_oxdiff_crystal_face_indexfrac_h
_exptl_oxdiff_crystal_face_indexfrac_k
_exptl_oxdiff_crystal_face_indexfrac_l
_exptl_oxdiff_crystal_face_x
_exptl_oxdiff_crystal_face_y
_exptl_oxdiff_crystal_face_z
1 -1 13 0.0434 1.0046 -1.0122 13.0043 -0.0465 0.0904 -1.0348
-1 7 11 0.0567 -0.9942 6.9899 11.0090 0.6891 -0.1713 -0.7870
5 0 -5 0.0697 4.9978 0.0008 -4.9987 -0.1592 0.9788 0.2438
-4 0 8 0.0854 -3.9968 -0.0042 8.0004 0.1479 -0.8094 -0.5033
0 -1 13 0.0422 0.0047 -1.0115 13.0037 -0.0198 -0.0987 -1.0065
-1 1 -13 0.0434 -1.0046 1.0122 -13.0043 0.0465 -0.0904 1.0348
-1 10 -4 0.0682 -0.9991 10.0028 -3.9937 0.8717 -0.0336 0.3829
-2 -11 -1 0.0089 -2.0028 -10.9960 -1.0107 -0.9038 -0.5138 0.0827
1 -8 -9 0.0466 0.9947 -7.9915 -9.0092 -0.7653 0.1452 0.6282
-1 4 -12 0.0466 -1.0035 4.0109 -12.0015 0.3113 -0.0583 0.9716
1 -11 -4 0.0323 0.9959 -10.9955 -4.0099 -0.9993 0.0734 0.2290
2 11 2 0.0728 2.0032 10.9951 2.0110 0.9090 0.5072 -0.1598

loop_
_geom_angle_atom_site_label_1
_geom_angle_atom_site_label_2
_geom_angle_atom_site_label_3
_geom_angle
Cl1 Cr Cl2 178.89(2)
Cl1 Cr N5 90.32(4)
Cl2 Cr N5 88.59(4)
O31 Cr Cl1 90.08(4)
O31 Cr Cl2 90.49(4)
O31 Cr N5 108.78(5)
N1 Cr Cl1 90.74(4)
N1 Cr Cl2 88.80(4)
N1 Cr O31 173.85(6)
N1 Cr N5 77.31(5)
N1 Cr C12 79.92(6)
C12 Cr Cl1 88.22(5)
C12 Cr Cl2 92.70(5)
C12 Cr O31 94.01(6)
C12 Cr N5 157.17(6)
C31A O31 Cr 123.05(11)
C34 O31 Cr 123.33(11)
C34 O31 C31A 109.56(14)
C2 N1 Cr 118.20(11)
C2 N1 C9 121.05(15)
C9 N1 Cr 120.72(12)
C8 N5 Cr 104.15(10)
C8 N5 C18 108.13(13)
C8 N5 C22 108.97(13)
C18 N5 Cr 114.00(10)
C22 N5 Cr 113.87(10)
C22 N5 C18 107.48(14)
N1 C2 C3 121.12(16)
N1 C2 C11 113.58(15)
C3 C2 C11 125.29(16)
C2 C3 H3 120.4
C4 C3 C2 119.13(17)
C4 C3 H3 120.4
C3 C4 H4 119.7
C3 C4 C10 120.64(16)
C10 C4 H4 119.7
C6 C5 H5 120.1
C6 C5 C10 119.84(17)
C10 C5 H5 120.1
C5 C6 H6 119.3
C5 C6 C7 121.40(17)
C7 C6 H6 119.3
C6 C7 H7 119.7
C8 C7 C6 120.68(18)
C8 C7 H7 119.7
C7 C8 N5 122.66(16)
C7 C8 C9 118.59(16)
C9 C8 N5 118.74(14)
N1 C9 C8 118.92(15)
N1 C9 C10 120.25(16)
C8 C9 C10 120.83(15)
C4 C10 C5 123.52(16)
C4 C10 C9 117.80(16)
C5 C10 C9 118.67(17)
C12 C11 C2 115.18(15)
C16 C11 C2 122.81(16)
C16 C11 C12 122.01(16)
C11 C12 Cr 113.02(12)
C13 C12 Cr 129.41(14)
C13 C12 C11 117.45(16)
C12 C13 H13 119.7
C12 C13 C14 120.65(17)
C14 C13 H13 119.7
C13 C14 C17 119.70(17)
C15 C14 C13 120.98(17)
C15 C14 C17 119.32(17)
C14 C15 H15 120.1
C16 C15 C14 119.76(17)
C16 C15 H15 120.1
C11 C16 H16 120.4
C15 C16 C11 119.15(17)
C15 C16 H16 120.4
F1A C17 C14 113.38(19)
F1B C17 F3B 100.0(4)
F1B C17 C14 109.7(2)
F2A C17 F1A 101.2(3)
F2A C17 C14 110.73(19)
F2B C17 F1B 108.5(5)
F2B C17 F3B 105.8(5)
F2B C17 C14 117.8(3)
F3A C17 F1A 108.7(3)
F3A C17 F2A 105.5(4)
F3A C17 C14 116.0(2)
F3B C17 C14 113.5(3)
N5 C18 H18A 109.5
N5 C18 H18B 109.5
N5 C18 C19 110.68(14)
H18A C18 H18B 108.1
C19 C18 H18A 109.5
C19 C18 H18B 109.5
C18 C19 H19A 109.3
C18 C19 H19B 109.3
C18 C19 C20 111.72(15)
H19A C19 H19B 107.9
C20 C19 H19A 109.3
C20 C19 H19B 109.3
C19 C20 H20A 109.7
C19 C20 H20B 109.7
C19 C20 C21 109.88(16)
H20A C20 H20B 108.2
C21 C20 H20A 109.7
C21 C20 H20B 109.7
C20 C21 H21A 109.4
C20 C21 H21B 109.4
H21A C21 H21B 108.0
C22 C21 C20 111.07(15)
C22 C21 H21A 109.4
C22 C21 H21B 109.4
N5 C22 C21 111.02(14)
N5 C22 H22A 109.4
N5 C22 H22B 109.4
C21 C22 H22A 109.4
C21 C22 H22B 109.4
H22A C22 H22B 108.0
O31 C31A H31A 110.8
O31 C31A H31B 110.8
O31 C31A C32 104.54(17)
H31A C31A H31B 108.9
C32 C31A H31A 110.8
C32 C31A H31B 110.8
C31A C32 H32A 111.1
C31A C32 H32B 111.1
C31A C32 C33 103.41(18)
H32A C32 H32B 109.0
C33 C32 H32A 111.1
C33 C32 H32B 111.1
C32 C33 H33A 111.0
C32 C33 H33B 111.0
H33A C33 H33B 109.0
C34 C33 C32 103.77(17)
C34 C33 H33A 111.0
C34 C33 H33B 111.0
O31 C34 C33 105.39(16)
O31 C34 H34A 110.7
O31 C34 H34B 110.7
C33 C34 H34A 110.7
C33 C34 H34B 110.7
H34A C34 H34B 108.8
C41 O41 C44 106.16(18)
O41 C41 H41A 110.9
O41 C41 H41B 110.9
O41 C41 C42 104.45(19)
H41A C41 H41B 108.9
C42 C41 H41A 110.9
C42 C41 H41B 110.9
C41 C42 H42A 111.1
C41 C42 H42B 111.1
C41 C42 C43 103.5(2)
H42A C42 H42B 109.0
C43 C42 H42A 111.1
C43 C42 H42B 111.1
C42 C43 H43A 110.9
C42 C43 H43B 110.9
H43A C43 H43B 108.9
C44 C43 C42 104.2(2)
C44 C43 H43A 110.9
C44 C43 H43B 110.9
O41 C44 C43 105.9(2)
O41 C44 H44A 110.5
O41 C44 H44B 110.5
C43 C44 H44A 110.5
C43 C44 H44B 110.5
H44A C44 H44B 108.7

loop_
_geom_bond_atom_site_label_1
_geom_bond_atom_site_label_2
_geom_bond_distance
Cr Cl1 2.3185(5)
Cr Cl2 2.3250(5)
Cr O31 2.1008(12)
Cr N1 2.0094(14)
Cr N5 2.4129(14)
Cr C12 2.0439(18)
F1A C17 1.339(3)
F1B C17 1.330(4)
F2A C17 1.338(3)
F2B C17 1.248(4)
F3A C17 1.260(3)
F3B C17 1.332(4)
O31 C31A 1.488(2)
O31 C34 1.468(2)
N1 C2 1.332(2)
N1 C9 1.366(2)
N5 C8 1.468(2)
N5 C18 1.509(2)
N5 C22 1.504(2)
C2 C3 1.417(2)
C2 C11 1.469(2)
C3 H3 0.9500
C3 C4 1.363(3)
C4 H4 0.9500
C4 C10 1.410(3)
C5 H5 0.9500
C5 C6 1.364(3)
C5 C10 1.415(3)
C6 H6 0.9500
C6 C7 1.410(3)
C7 H7 0.9500
C7 C8 1.381(2)
C8 C9 1.412(3)
C9 C10 1.423(2)
C11 C12 1.409(2)
C11 C16 1.398(3)
C12 C13 1.394(2)
C13 H13 0.9500
C13 C14 1.395(3)
C14 C15 1.388(3)
C14 C17 1.493(3)
C15 H15 0.9500
C15 C16 1.385(3)
C16 H16 0.9500
C18 H18A 0.9900
C18 H18B 0.9900
C18 C19 1.521(2)
C19 H19A 0.9900
C19 H19B 0.9900
C19 C20 1.525(3)
C20 H20A 0.9900
C20 H20B 0.9900
C20 C21 1.530(3)
C21 H21A 0.9900
C21 H21B 0.9900
C21 C22 1.518(3)
C22 H22A 0.9900
C22 H22B 0.9900
C31A H31A 0.9900
C31A H31B 0.9900
C31A C32 1.490(3)
C32 H32A 0.9900
C32 H32B 0.9900
C32 C33 1.533(3)
C33 H33A 0.9900
C33 H33B 0.9900
C33 C34 1.524(3)
C34 H34A 0.9900
C34 H34B 0.9900
O41 C41 1.419(2)
O41 C44 1.419(3)
C41 H41A 0.9900
C41 H41B 0.9900
C41 C42 1.507(4)
C42 H42A 0.9900
C42 H42B 0.9900
C42 C43 1.539(5)
C43 H43A 0.9900
C43 H43B 0.9900
C43 C44 1.505(4)
C44 H44A 0.9900
C44 H44B 0.9900

loop_
_geom_torsion_atom_site_label_1
_geom_torsion_atom_site_label_2
_geom_torsion_atom_site_label_3
_geom_torsion_atom_site_label_4
_geom_torsion
Cr O31 C31A C32 177.92(14)
Cr O31 C34 C33 -155.19(13)
Cr N1 C2 C3 -177.81(12)
Cr N1 C2 C11 1.71(18)
Cr N1 C9 C8 -3.6(2)
Cr N1 C9 C10 177.20(11)
Cr N5 C8 C7 -178.62(14)
Cr N5 C8 C9 2.30(16)
Cr N5 C18 C19 66.05(16)
Cr N5 C22 C21 -65.34(16)
Cr C12 C13 C14 175.42(13)
O31 C31A C32 C33 -34.1(2)
N1 C2 C3 C4 0.4(2)
N1 C2 C11 C12 -3.2(2)
N1 C2 C11 C16 176.59(16)
N1 C9 C10 C4 0.7(2)
N1 C9 C10 C5 179.42(15)
N5 C8 C9 N1 0.3(2)
N5 C8 C9 C10 179.47(14)
N5 C18 C19 C20 58.2(2)
C2 N1 C9 C8 178.32(15)
C2 N1 C9 C10 -0.8(2)
C2 C3 C4 C10 -0.6(2)
C2 C11 C12 Cr 3.14(18)
C2 C11 C12 C13 179.65(15)
C2 C11 C16 C15 -179.27(16)
C3 C2 C11 C12 176.31(16)
C3 C2 C11 C16 -3.9(3)
C3 C4 C10 C5 -178.64(16)
C3 C4 C10 C9 0.0(2)
C5 C6 C7 C8 0.7(3)
C6 C5 C10 C4 178.25(17)
C6 C5 C10 C9 -0.4(3)
C6 C7 C8 N5 -179.91(15)
C6 C7 C8 C9 -0.8(3)
C7 C8 C9 N1 -178.81(15)
C7 C8 C9 C10 0.3(2)
C8 N5 C18 C19 -178.65(14)
C8 N5 C22 C21 178.89(14)
C8 C9 C10 C4 -178.47(15)
C8 C9 C10 C5 0.3(2)
C9 N1 C2 C3 0.3(2)
C9 N1 C2 C11 179.80(14)
C10 C5 C6 C7 0.0(3)
C11 C2 C3 C4 -179.02(16)
C11 C12 C13 C14 -0.4(2)
C12 C11 C16 C15 0.5(3)
C12 C13 C14 C15 0.6(3)
C12 C13 C14 C17 -178.66(16)
C13 C14 C15 C16 -0.3(3)
C13 C14 C17 F1A 165.5(3)
C13 C14 C17 F1B 105.0(5)
C13 C14 C17 F2A -81.6(3)
C13 C14 C17 F2B -130.3(7)
C13 C14 C17 F3A 38.7(5)
C13 C14 C17 F3B -5.9(5)
C14 C15 C16 C11 -0.3(3)
C15 C14 C17 F1A -13.8(4)
C15 C14 C17 F1B -74.3(5)
C15 C14 C17 F2A 99.1(3)
C15 C14 C17 F2B 50.4(7)
C15 C14 C17 F3A -140.6(4)
C15 C14 C17 F3B 174.8(5)
C16 C11 C12 Cr -176.64(13)
C16 C11 C12 C13 -0.1(2)
C17 C14 C15 C16 179.03(16)
C18 N5 C8 C7 59.8(2)
C18 N5 C8 C9 -119.30(16)
C18 N5 C22 C21 61.94(18)
C18 C19 C20 C21 -52.9(2)
C19 C20 C21 C22 53.0(2)
C20 C21 C22 N5 -59.1(2)
C22 N5 C8 C7 -56.8(2)
C22 N5 C8 C9 124.16(16)
C22 N5 C18 C19 -61.16(18)
C31A O31 C34 C33 2.7(2)
C31A C32 C33 C34 35.8(2)
C32 C33 C34 O31 -23.6(2)
C34 O31 C31A C32 20.0(2)
O41 C41 C42 C43 -28.6(3)
C41 O41 C44 C43 -36.1(2)
C41 C42 C43 C44 7.2(3)
C42 C43 C44 O41 16.7(3)
C44 O41 C41 C42 40.8(3)
